data_4106547
loop_
_publ_author_name
'Chen Pan'
'Jiangpu Nan'
'Xueliang Dong'
'Xiao-Ming Ren'
'Wanqin Jin'

_publ_section_title
;
 A Highly Thermally Stable Ferroelectric Metal-Organic Framework and Its
 Thin Film with Substrate Surface Nature Dependent Morphology
;
_journal_name_full 'Journal of the American Chemical Society'
_journal_page_first 12330
_journal_page_last 12333
_journal_paper_doi 10.1021/ja2031568
_journal_volume 133
_journal_year 2011
_chemical_formula_sum 'C11 H11 N O5 Sr'
_chemical_formula_weight 324.83
_chemical_name_systematic
; 
 ? 
;
_space_group_IT_number 144
_symmetry_cell_setting trigonal
_symmetry_space_group_name_Hall 'P 31'
_symmetry_space_group_name_H-M 'P 31'
_atom_sites_solution_hydrogens geom
_atom_sites_solution_primary direct
_atom_sites_solution_secondary difmap
_audit_creation_method SHELXL-97
_cell_angle_alpha 90.00
_cell_angle_beta 90.00
_cell_angle_gamma 120.00
_cell_formula_units_Z 3
_cell_length_a 10.6396(3)
_cell_length_b 10.6396(3)
_cell_length_c 9.8731(3)
_cell_measurement_reflns_used 3565
_cell_measurement_temperature 403(2)
_cell_measurement_theta_max 62.5941
_cell_measurement_theta_min 4.4746
_cell_volume 967.91(5)
_computing_cell_refinement
;
 CrysAlisPro, Oxford Diffraction Ltd.,
 Version 1.171.33.46 (release 27-08-2009 CrysAlis171 .NET)
 (compiled Aug 27 2009,17:19:36)
;
_computing_data_collection
;
 CrysAlisPro, Oxford Diffraction Ltd.,
 Version 1.171.33.46 (release 27-08-2009 CrysAlis171 .NET)
 (compiled Aug 27 2009,17:19:36)
;
_computing_data_reduction
;
 CrysAlisPro, Oxford Diffraction Ltd.,
 Version 1.171.33.46 (release 27-08-2009 CrysAlis171 .NET)
 (compiled Aug 27 2009,17:19:36)
;
_computing_structure_refinement 'SHELXL-97 (Sheldrick, 1997)'
_computing_structure_solution 'SHELXS-97 (Sheldrick, 1990)'
_diffrn_ambient_temperature 293(2)
_diffrn_measured_fraction_theta_full 0.982
_diffrn_measured_fraction_theta_max 0.982
_diffrn_radiation_monochromator graphite
_diffrn_radiation_source 'fine-focus sealed tube'
_diffrn_radiation_type CuK\a
_diffrn_radiation_wavelength 1.54184
_diffrn_reflns_av_R_equivalents 0.0275
_diffrn_reflns_av_sigmaI/netI 0.0278
_diffrn_reflns_limit_h_max 12
_diffrn_reflns_limit_h_min -12
_diffrn_reflns_limit_k_max 12
_diffrn_reflns_limit_k_min -11
_diffrn_reflns_limit_l_max 11
_diffrn_reflns_limit_l_min -7
_diffrn_reflns_number 4243
_diffrn_reflns_theta_full 62.69
_diffrn_reflns_theta_max 62.69
_diffrn_reflns_theta_min 4.80
_exptl_absorpt_coefficient_mu 5.948
_exptl_absorpt_correction_T_max 1.00000
_exptl_absorpt_correction_T_min 0.48113
_exptl_absorpt_correction_type multi-scan
_exptl_crystal_colour colorless
_exptl_crystal_density_diffrn 1.672
_exptl_crystal_description rod
_exptl_crystal_F_000 486
_exptl_crystal_size_max 0.20
_exptl_crystal_size_mid 0.10
_exptl_crystal_size_min 0.10
_refine_diff_density_max 0.307
_refine_diff_density_min -0.308
_refine_diff_density_rms 0.054
_refine_ls_abs_structure_details 'Flack H D (1983), Acta Cryst. A39, 876-881'
_refine_ls_abs_structure_Flack 0.01(2)
_refine_ls_extinction_method none
_refine_ls_goodness_of_fit_ref 1.148
_refine_ls_hydrogen_treatment constr
_refine_ls_matrix_type full
_refine_ls_number_parameters 185
_refine_ls_number_reflns 1366
_refine_ls_number_restraints 1
_refine_ls_restrained_S_all 1.147
_refine_ls_R_factor_all 0.0231
_refine_ls_R_factor_gt 0.0230
_refine_ls_shift/su_max 0.000
_refine_ls_shift/su_mean 0.000
_refine_ls_structure_factor_coef Fsqd
_refine_ls_weighting_details 'calc w=1/[\s^2^(Fo^2^)+(0.0425P)^2^+0.1031P] where P=(Fo^2^+2Fc^2^)/3'
_refine_ls_weighting_scheme calc
_refine_ls_wR_factor_gt 0.0636
_refine_ls_wR_factor_ref 0.0636
_reflns_number_gt 1363
_reflns_number_total 1366
_reflns_threshold_expression >2sigma(I)
_cod_data_source_file ja2031568_si_002_2.cif
_cod_data_source_block 403K
_cod_original_cell_volume 967.90(5)
_cod_database_code 4106547

loop_
_symmetry_equiv_pos_as_xyz
'x, y, z'
'-y, x-y, z+1/3'
'-x+y, -x, z+2/3'

loop_
_atom_site_label
_atom_site_type_symbol
_atom_site_fract_x
_atom_site_fract_y
_atom_site_fract_z
_atom_site_U_iso_or_equiv
_atom_site_adp_type
_atom_site_occupancy
_atom_site_symmetry_multiplicity
_atom_site_calc_flag
_atom_site_refinement_flags
_atom_site_disorder_assembly
_atom_site_disorder_group
Sr1 Sr 0.23435(4) 0.68803(4) 0.1368 0.02661(14) Uani 1 1 d . . .
O2 O 0.3417(4) 0.5146(4) 0.2151(4) 0.0430(8) Uani 1 1 d . . .
O1 O 0.4053(4) 0.6063(4) 0.0115(4) 0.0411(8) Uani 1 1 d . . .
O4 O 0.4048(4) -0.0871(4) 0.0106(3) 0.0391(8) Uani 1 1 d . . .
O3 O 0.4499(7) 0.0034(5) -0.1952(4) 0.0677(15) Uani 1 1 d . . .
O5 O 0.0759(6) 0.7915(7) 0.1889(7) 0.0845(18) Uani 1 1 d . . .
N1 N -0.1397(10) 0.7800(13) 0.2049(9) 0.105(3) Uani 1 1 d . . .
C1 C 0.3807(5) 0.5091(5) 0.0980(5) 0.0311(10) Uani 1 1 d . . .
C2 C 0.3952(5) 0.3826(5) 0.0563(5) 0.0314(10) Uani 1 1 d . . .
C8 C 0.3583(8) 0.2670(7) 0.1444(5) 0.0492(15) Uani 1 1 d . . .
H3 H 0.3261 0.2696 0.2314 0.059 Uiso 1 1 calc R . .
C7 C 0.3692(8) 0.1474(6) 0.1036(5) 0.0478(15) Uani 1 1 d . . .
H4 H 0.3461 0.0722 0.1644 0.057 Uiso 1 1 calc R . .
C5 C 0.4133(6) 0.1388(6) -0.0249(5) 0.0399(11) Uani 1 1 d . . .
C6 C 0.4227(6) 0.0091(5) -0.0728(5) 0.0377(11) Uani 1 1 d . . .
C4 C 0.4489(9) 0.2533(7) -0.1129(6) 0.0610(18) Uani 1 1 d . . .
H7 H 0.4793 0.2496 -0.2004 0.073 Uiso 1 1 calc R . .
C3 C 0.4398(8) 0.3729(6) -0.0722(6) 0.0541(16) Uani 1 1 d . . .
H8 H 0.4643 0.4484 -0.1331 0.065 Uiso 1 1 calc R . .
C10 C -0.2521(18) 0.804(3) 0.220(2) 0.229(12) Uani 1 1 d . A .
H10A H -0.2543 0.8329 0.3119 0.344 Uiso 1 1 calc R . .
H10B H -0.3412 0.7162 0.2006 0.344 Uiso 1 1 calc R . .
H10C H -0.2409 0.8790 0.1594 0.344 Uiso 1 1 calc R . .
C9 C -0.2302(18) 0.610(2) 0.1713(17) 0.111(6) Uani 0.653(18) 1 d P A 2
H9A H -0.1646 0.5757 0.1515 0.167 Uiso 0.653(18) 1 calc PR A 2
H9B H -0.2915 0.5948 0.0944 0.167 Uiso 0.653(18) 1 calc PR A 2
H9C H -0.2890 0.5590 0.2480 0.167 Uiso 0.653(18) 1 calc PR A 2
C11 C -0.007(2) 0.835(3) 0.2020(19) 0.089(5) Uani 0.653(18) 1 d P A 2
H11 H 0.0407 0.9351 0.2129 0.107 Uiso 0.653(18) 1 calc PR A 2
C9' C -0.043(4) 0.963(4) 0.252(6) 0.17(2) Uani 0.347(18) 1 d P A 1
H9'1 H 0.0586 0.9947 0.2547 0.259 Uiso 0.347(18) 1 calc PR A 1
H9'2 H -0.0748 0.9740 0.3400 0.259 Uiso 0.347(18) 1 calc PR A 1
H9'3 H -0.0607 1.0196 0.1873 0.259 Uiso 0.347(18) 1 calc PR A 1
C11' C -0.054(2) 0.742(4) 0.190(3) 0.064(7) Uani 0.347(18) 1 d P A 1
H11' H -0.1010 0.6427 0.1736 0.077 Uiso 0.347(18) 1 calc PR A 1

loop_
_atom_site_aniso_label
_atom_site_aniso_U_11
_atom_site_aniso_U_22
_atom_site_aniso_U_33
_atom_site_aniso_U_23
_atom_site_aniso_U_13
_atom_site_aniso_U_12
Sr1 0.0255(2) 0.0252(2) 0.0281(2) 0.00098(14) 0.00094(15) 0.01191(17)
O2 0.062(2) 0.048(2) 0.0331(19) 0.0003(15) 0.0075(17) 0.039(2)
O1 0.061(2) 0.0387(19) 0.0391(19) 0.0083(16) 0.0088(17) 0.0364(19)
O4 0.052(2) 0.0259(16) 0.040(2) 0.0019(14) -0.0019(15) 0.0197(16)
O3 0.137(5) 0.054(3) 0.041(2) 0.0080(18) 0.020(2) 0.069(3)
O5 0.059(3) 0.085(4) 0.135(6) -0.004(3) 0.010(3) 0.055(3)
N1 0.074(5) 0.174(10) 0.101(6) 0.017(6) 0.021(4) 0.087(6)
C1 0.030(2) 0.031(2) 0.037(3) 0.001(2) -0.001(2) 0.0183(19)
C2 0.035(3) 0.029(2) 0.036(3) 0.0026(19) 0.004(2) 0.020(2)
C8 0.081(4) 0.047(3) 0.032(3) 0.008(2) 0.012(3) 0.041(3)
C7 0.082(4) 0.036(3) 0.038(3) 0.008(2) 0.012(3) 0.039(3)
C5 0.051(3) 0.034(3) 0.038(3) 0.003(2) 0.004(2) 0.024(2)
C6 0.052(3) 0.030(2) 0.035(3) 0.002(2) 0.003(2) 0.024(2)
C4 0.115(6) 0.055(4) 0.038(3) 0.014(3) 0.026(3) 0.061(4)
C3 0.095(5) 0.039(3) 0.042(3) 0.016(2) 0.025(3) 0.043(3)
C10 0.158(14) 0.41(4) 0.22(2) 0.12(2) 0.084(14) 0.22(2)
C9 0.080(10) 0.138(16) 0.092(11) 0.007(10) -0.001(8) 0.037(10)
C11 0.072(11) 0.091(12) 0.106(12) -0.013(11) -0.002(8) 0.042(11)
C9' 0.10(3) 0.12(3) 0.33(7) -0.05(4) -0.06(4) 0.08(2)
C11' 0.025(11) 0.078(17) 0.092(16) 0.019(15) 0.018(10) 0.028(12)

loop_
_atom_type_symbol
_atom_type_description
_atom_type_scat_dispersion_real
_atom_type_scat_dispersion_imag
_atom_type_scat_source
C C 0.0181 0.0091 'International Tables Vol C Tables 4.2.6.8 and 6.1.1.4'
H H 0.0000 0.0000 'International Tables Vol C Tables 4.2.6.8 and 6.1.1.4'
N N 0.0311 0.0180 'International Tables Vol C Tables 4.2.6.8 and 6.1.1.4'
O O 0.0492 0.0322 'International Tables Vol C Tables 4.2.6.8 and 6.1.1.4'
Sr Sr -0.3528 1.8200 'International Tables Vol C Tables 4.2.6.8 and 6.1.1.4'

loop_
_geom_angle_atom_site_label_1
_geom_angle_atom_site_label_2
_geom_angle_atom_site_label_3
_geom_angle
_geom_angle_site_symmetry_1
_geom_angle_site_symmetry_3
O5 Sr1 O4 90.41(17) . 1_565
O5 Sr1 O1 94.02(19) . 2_665
O4 Sr1 O1 87.83(11) 1_565 2_665
O5 Sr1 O3 83.9(2) . 2
O4 Sr1 O3 147.98(12) 1_565 2
O1 Sr1 O3 123.93(12) 2_665 2
O5 Sr1 O2 93.99(19) . 3_564
O4 Sr1 O2 69.42(11) 1_565 3_564
O1 Sr1 O2 155.90(11) 2_665 3_564
O3 Sr1 O2 79.54(13) 2 3_564
O5 Sr1 O1 163.82(18) . .
O4 Sr1 O1 78.15(11) 1_565 .
O1 Sr1 O1 96.91(4) 2_665 .
O3 Sr1 O1 99.64(16) 2 .
O2 Sr1 O1 71.38(11) 3_564 .
O5 Sr1 O2 148.11(18) . .
O4 Sr1 O2 116.19(11) 1_565 .
O1 Sr1 O2 71.19(12) 2_665 .
O3 Sr1 O2 81.75(15) 2 .
O2 Sr1 O2 111.10(10) 3_564 .
O1 Sr1 O2 47.80(10) . .
O5 Sr1 O4 85.87(17) . 2
O4 Sr1 O4 162.58(12) 1_565 2
O1 Sr1 O4 75.49(10) 2_665 2
O3 Sr1 O4 48.45(12) 2 2
O2 Sr1 O4 127.78(11) 3_564 2
O1 Sr1 O4 108.40(11) . 2
O2 Sr1 O4 63.41(11) . 2
O5 Sr1 C6 84.32(19) . 2
O4 Sr1 C6 170.90(12) 1_565 2
O1 Sr1 C6 99.91(12) 2_665 2
O3 Sr1 C6 24.02(14) 2 2
O2 Sr1 C6 103.48(13) 3_564 2
O1 Sr1 C6 105.40(13) . 2
O2 Sr1 C6 71.25(13) . 2
O4 Sr1 C6 24.43(12) 2 2
O5 Sr1 Sr1 108.69(17) . 2_665
O4 Sr1 Sr1 127.07(8) 1_565 2_665
O1 Sr1 Sr1 43.43(8) 2_665 2_665
O3 Sr1 Sr1 84.30(10) 2 2_665
O2 Sr1 Sr1 150.53(9) 3_564 2_665
O1 Sr1 Sr1 87.41(8) . 2_665
O2 Sr1 Sr1 41.63(7) . 2_665
O4 Sr1 Sr1 39.92(7) 2 2_665
C6 Sr1 Sr1 61.86(10) 2 2_665
O5 Sr1 Sr1 123.40(16) . 3_564
O4 Sr1 Sr1 45.61(8) 1_565 3_564
O1 Sr1 Sr1 113.30(8) 2_665 3_564
O3 Sr1 Sr1 114.02(11) 2 3_564
O2 Sr1 Sr1 44.48(8) 3_564 3_564
O1 Sr1 Sr1 40.80(7) . 3_564
O2 Sr1 Sr1 88.48(8) . 3_564
O4 Sr1 Sr1 146.92(7) 2 3_564
C6 Sr1 Sr1 132.96(10) 2 3_564
Sr1 Sr1 Sr1 125.511(13) 2_665 3_564
C1 O2 Sr1 169.1(3) . 2_665
C1 O2 Sr1 91.8(3) . .
Sr1 O2 Sr1 93.89(11) 2_665 .
C1 O1 Sr1 168.6(3) . 3_564
C1 O1 Sr1 93.2(3) . .
Sr1 O1 Sr1 95.78(11) 3_564 .
C6 O4 Sr1 148.5(4) . 1_545
C6 O4 Sr1 89.0(3) . 3_554
Sr1 O4 Sr1 94.47(11) 1_545 3_554
C6 O3 Sr1 99.9(3) . 3_554
C11 O5 C11' 42.3(12) . .
C11 O5 Sr1 173.5(10) . .
C11' O5 Sr1 133.7(17) . .
C11' N1 C11 41.9(12) . .
C11' N1 C10 172(2) . .
C11 N1 C10 146.1(19) . .
C11' N1 C9 73.7(19) . .
C11 N1 C9 115.6(14) . .
C10 N1 C9 98.3(14) . .
C11' N1 C9' 107(2) . .
C11 N1 C9' 65.3(17) . .
C10 N1 C9' 81.0(17) . .
C9 N1 C9' 176(2) . .
O2 C1 O1 122.0(5) . .
O2 C1 C2 119.3(4) . .
O1 C1 C2 118.7(4) . .
C3 C2 C8 117.7(5) . .
C3 C2 C1 121.2(4) . .
C8 C2 C1 121.0(5) . .
C7 C8 C2 120.6(5) . .
C5 C7 C8 121.1(5) . .
C7 C5 C4 118.3(5) . .
C7 C5 C6 122.2(5) . .
C4 C5 C6 119.5(5) . .
O3 C6 O4 122.7(5) . .
O3 C6 C5 118.0(4) . .
O4 C6 C5 119.2(5) . .
O3 C6 Sr1 56.1(3) . 3_554
O4 C6 Sr1 66.6(3) . 3_554
C5 C6 Sr1 174.0(4) . 3_554
C3 C4 C5 120.8(5) . .
C2 C3 C4 121.4(5) . .
O5 C11 N1 136(2) . .
N1 C11' O5 140(3) . .

loop_
_geom_bond_atom_site_label_1
_geom_bond_atom_site_label_2
_geom_bond_distance
_geom_bond_site_symmetry_2
Sr1 O5 2.485(5) .
Sr1 O4 2.495(3) 1_565
Sr1 O1 2.546(3) 2_665
Sr1 O3 2.551(4) 2
Sr1 O2 2.581(3) 3_564
Sr1 O1 2.679(4) .
Sr1 O2 2.723(4) .
Sr1 O4 2.779(3) 2
Sr1 C6 3.027(5) 2
Sr1 Sr1 3.8770(3) 2_665
Sr1 Sr1 3.8770(3) 3_564
O2 C1 1.239(7) .
O2 Sr1 2.581(3) 2_665
O1 C1 1.264(6) .
O1 Sr1 2.546(3) 3_564
O4 C6 1.252(6) .
O4 Sr1 2.495(3) 1_545
O4 Sr1 2.779(3) 3_554
O3 C6 1.251(7) .
O3 Sr1 2.551(4) 3_554
O5 C11 1.186(18) .
O5 C11' 1.21(2) .
N1 C11' 1.18(3) .
N1 C11 1.23(2) .
N1 C10 1.349(14) .
N1 C9 1.60(2) .
N1 C9' 1.75(4) .
C1 C2 1.489(7) .
C2 C3 1.377(7) .
C2 C8 1.393(7) .
C8 C7 1.393(8) .
C7 C5 1.371(8) .
C5 C4 1.386(8) .
C5 C6 1.509(7) .
C6 Sr1 3.027(5) 3_554
C4 C3 1.383(8) .
